data_2005646
loop_
_publ_author_name
'Price, C. L.'
'Taylor, M. R.'

_publ_contact_author
;
   Dr Max R. Taylor
   Department of Chemistry
   The Flinders University of South Australia
   GPO Box 2100
   Adelaide 5001
   Australia
;
_publ_section_title
;
 7-Methyl-3-adeninium Trichloro(7-methyladenine-<i>N</i>^9^)zinc(II)
 Hydrate
;
_journal_issue 11
_journal_name_full 'Acta Crystallographica Section C'
_journal_page_first 2736
_journal_page_last 2738
_journal_paper_doi 10.1107/S0108270196009079
_journal_volume 52
_journal_year 1996
_chemical_formula_iupac '(C6 H8 N5) [Zn Cl3 (C6 H7 N5)] , H2 O'
_chemical_formula_moiety 'C6 H8 N5 1+, C6 H7 Cl3 N5 Zn 1-, H2 O'
_chemical_formula_structural '(C6 H8 N5)((C6 H7 N5) Zn Cl3)(H2 O)'
_chemical_formula_sum 'C12 H17 Cl3 N10 O Zn'
_chemical_formula_weight 488.94
_chemical_name_systematic
;
 7-methyladeninium trichloro-7-methyladeninezinc(II) hydrate
;
_space_group_IT_number 14
_symmetry_cell_setting monoclinic
_symmetry_space_group_name_Hall '-P 2ybc'
_symmetry_space_group_name_H-M 'P 1 21/c 1'
_audit_creation_method from_xtal_archive_file_using_CIFIO
_cell_angle_alpha 90.00000
_cell_angle_beta 97.378(5)
_cell_angle_gamma 90.00000
_cell_formula_units_Z 4
_cell_length_a 7.214(1)
_cell_length_b 16.437(1)
_cell_length_c 16.180(2)
_cell_measurement_reflns_used 11
_cell_measurement_temperature 293
_cell_measurement_theta_max 31.97
_cell_measurement_theta_min 30.01
_cell_volume 1902.7(4)
_computing_data_reduction Xtal3.2_DIFDAT_ADDREF_ABSORB_SORTRF_(Hall,_Flack_&_Stewart,_1992)
_computing_molecular_graphics Xtal3.2
_computing_publication_material Xtal3.2_BONDLA_CIFIO
_computing_structure_refinement Xtal3.2_CRYLSQ
_computing_structure_solution Xtal3.2
_diffrn_ambient_temperature 293
_diffrn_measurement_device CAD4
_diffrn_measurement_method '\w/2\q scans'
_diffrn_radiation_monochromator graphite
_diffrn_radiation_source 'X-ray tube'
_diffrn_radiation_type 'Cu K\a'
_diffrn_radiation_wavelength 1.5418
_diffrn_reflns_av_R_equivalents .012
_diffrn_reflns_av_sigmaI/netI .019
_diffrn_reflns_limit_h_max 8
_diffrn_reflns_limit_h_min -8
_diffrn_reflns_limit_k_max 20
_diffrn_reflns_limit_k_min -4
_diffrn_reflns_limit_l_max 19
_diffrn_reflns_limit_l_min -2
_diffrn_reflns_number 3728
_diffrn_reflns_theta_max 69.92
_diffrn_reflns_theta_min 3.85
_diffrn_standards_decay_% 0
_diffrn_standards_interval_time 30
_diffrn_standards_number 1
_exptl_absorpt_coefficient_mu 5.91
_exptl_absorpt_correction_T_max .4306
_exptl_absorpt_correction_T_min .1881
_exptl_absorpt_correction_type integration
_exptl_crystal_colour colourless
_exptl_crystal_density_diffrn 1.707
_exptl_crystal_density_meas 1.71(1)
_exptl_crystal_density_method
;
 flotation in 1,1,1-trichloroethane and 1,2-dibromoethane
;
_exptl_crystal_description prism
_exptl_crystal_F_000 991.69
_exptl_crystal_size_max 0.305
_exptl_crystal_size_mid 0.246
_exptl_crystal_size_min 0.186
_refine_diff_density_max .444
_refine_diff_density_min -.366
_refine_ls_extinction_method none
_refine_ls_goodness_of_fit_all 2.903
_refine_ls_goodness_of_fit_obs 2.959
_refine_ls_hydrogen_treatment refall
_refine_ls_matrix_type full
_refine_ls_number_constraints 0
_refine_ls_number_parameters 312
_refine_ls_number_reflns 3599
_refine_ls_number_restraints 0
_refine_ls_R_factor_all .035
_refine_ls_R_factor_obs .032
_refine_ls_shift/esd_max '1.921 for U~iso~ of H111', 0.31 for non-H atoms'
_refine_ls_shift/esd_mean .126
_refine_ls_structure_factor_coef Fsqd
_refine_ls_weighting_scheme sigma
_refine_ls_wR_factor_all .07
_refine_ls_wR_factor_obs .07
_reflns_number_observed 3451
_reflns_number_total 3599
_reflns_observed_criterion refl_observed_if_Fsqd_>_0
_cod_data_source_file kh1103.cif
_cod_data_source_block znade
_cod_original_sg_symbol_H-M 'P 21/c'
_cod_original_formula_sum 'C12 H17 Cl3 N10 O1 Zn1'
_cod_database_code 2005646
_cod_database_fobs_code 2005646

loop_
_symmetry_equiv_pos_as_xyz
+x,+y,+z
-x,1/2+y,1/2-z
-x,-y,-z
+x,1/2-y,1/2+z

loop_
_atom_site_aniso_label
_atom_site_aniso_U_11
_atom_site_aniso_U_22
_atom_site_aniso_U_33
_atom_site_aniso_U_12
_atom_site_aniso_U_13
_atom_site_aniso_U_23
Zn .0356(2) .0236(2) .0287(2) .00330(10) .00850(10) -.00070(10)
Cl1 .0701(5) .0328(3) .0704(5) .0085(3) .0179(4) .0199(3)
Cl2 .0413(3) .0357(3) .0407(3) -.0004(2) .0172(3) .0008(2)
Cl3 .0351(3) .0613(4) .0456(3) .0039(3) .0025(3) -.0019(3)
N1 .0510(10) .0251(9) .0320(10) .0030(9) .0070(9) -.0001(8)
C2 .058(2) .0300(10) .0300(10) .0020(10) .0070(10) .0050(10)
N3 .0570(10) .0290(10) .0244(9) .0036(9) .0098(9) .0008(8)
C4 .0350(10) .0260(10) .0280(10) .0001(9) .0060(9) -.0010(9)
C5 .0320(10) .0250(10) .0240(10) -.0006(8) .0042(9) -.0015(8)
C6 .0350(10) .0270(10) .0260(10) -.0004(9) .0025(9) -.0022(9)
N7 .0400(10) .0256(9) .0234(9) -.0005(8) .0055(8) .0013(7)
C8 .0420(10) .0250(10) .0300(10) .0020(10) .0050(10) .0027(9)
N9 .0430(10) .0243(9) .0277(9) .0041(8) .0071(8) -.0015(7)
C10 .065(2) .0360(10) .0230(10) -.0020(10) .0090(10) .0000(10)
N11 .075(2) .0270(10) .0300(10) .0080(10) .0120(10) -.0020(9)
N1' .0560(10) .0320(10) .0290(10) .0094(9) .0099(9) .0041(8)
C2' .057(2) .0360(10) .0260(10) .0090(10) .0120(10) .0040(10)
N3' .0490(10) .0280(10) .0270(10) .0081(9) .0113(9) -.0011(8)
C4' .0370(10) .0250(10) .0290(10) .0024(9) .0073(9) -.0008(9)
C5' .0340(10) .0260(10) .0250(10) .0010(9) .0051(9) -.0005(8)
C6' .0330(10) .0270(10) .0310(10) .0027(9) .0048(9) .0012(9)
N7' .0470(10) .0245(9) .0243(9) -.0008(8) .0082(8) -.0016(7)
C8' .064(2) .0280(10) .0290(10) .0010(10) .0120(10) .0030(10)
N9' .0610(10) .0260(10) .0310(10) .0051(9) .0111(9) .0021(8)
C10' .069(2) .0330(10) .0290(10) -.0010(10) .0140(10) -.0070(10)
N11' .066(2) .0250(10) .0330(10) .0079(9) .0120(10) .0002(9)
O .075(2) .097(2) .091(2) .021(2) .004(2) .040(2)

loop_
_atom_site_label
_atom_site_fract_x
_atom_site_fract_y
_atom_site_fract_z
_atom_site_U_iso_or_equiv
_atom_site_thermal_displace_type
Zn .65067(4) .58631(2) .33875(2) .0289(1) Uani
Cl1 .7101(1) .46601(4) .40409(5) .0570(4) Uani
Cl2 .86876(8) .61127(4) .25470(4) .0382(3) Uani
Cl3 .36621(9) .59079(4) .26173(4) .0476(3) Uani
N1 .5606(3) .9132(1) .4343(1) .036(1) Uani
C2 .5913(4) .8756(2) .3639(2) .039(1) Uani
N3 .6234(3) .7974(1) .3513(1) .036(1) Uani
C4 .6258(3) .7540(1) .4218(1) .029(1) Uani
C5 .6001(3) .7858(1) .4989(1) .027(1) Uani
C6 .5639(3) .8698(1) .5049(1) .030(1) Uani
N7 .6114(3) .7200(1) .5536(1) .0295(9) Uani
C8 .6420(3) .6543(1) .5088(1) .032(1) Uani
N9 .6512(3) .6708(1) .4294(1) .0314(9) Uani
C10 .5922(5) .7194(2) .6428(2) .041(1) Uani
N11 .5285(4) .9081(1) .5737(1) .044(1) Uani
N1' .1129(3) .7506(1) .5476(1) .038(1) Uani
C2' .0732(4) .8202(2) .5807(2) .039(1) Uani
N3' .0448(3) .8905(1) .5406(1) .034(1) Uani
C4' .0635(3) .8905(1) .4583(1) .030(1) Uani
C5' .1046(3) .8195(1) .4186(1) .028(1) Uani
C6' .1282(3) .7465(1) .4648(1) .030(1) Uani
N7' .1137(3) .8432(1) .3371(1) .0316(9) Uani
C8' .0790(4) .9231(2) .3340(2) .040(1) Uani
N9' .0480(3) .9550(1) .4063(1) .039(1) Uani
C10' .1474(5) .7932(2) .2659(2) .043(1) Uani
N11' .1683(4) .6742(1) .4359(1) .041(1) Uani
O .1403(5) .4508(2) .3548(2) .088(2) Uani
H110 .603(5) .670(2) .661(2) .07(1) Uiso
H210 .476(5) .736(2) .652(2) .06(1) Uiso
H310 .674(5) .755(2) .668(2) .06(1) Uiso
H111 .537(5) .884(2) .616(2) .05(1) Uiso
H211 .507(4) .959(2) .570(2) .047(9) Uiso
H2 .582(4) .909(2) .312(2) .049(8) Uiso
H8 .660(4) .604(2) .529(2) .040(7) Uiso
H110' .143(5) .825(2) .220(2) .08(1) Uiso
H210' .272(5) .758(2) .278(2) .07(1) Uiso
H310' .050(5) .749(2) .257(2) .09(1) Uiso
H111' .188(5) .666(2) .391(2) .04(1) Uiso
H211' .184(4) .632(2) .472(2) .050(9) Uiso
H2' .052(4) .821(2) .636(2) .050(8) Uiso
H3' .015(5) .930(2) .566(2) .06(1) Uiso
H8' .082(4) .950(2) .285(2) .052(9) Uiso
H1'' .036(9) .464(4) .384(4) .19(3) Uiso
H2'' .18(1) .497(7) .334(6) .32(6) Uiso

loop_
_atom_type_symbol
_atom_type_scat_dispersion_real
_atom_type_scat_dispersion_imag
_atom_type_scat_source
Zn -1.612 .678 IntTabIV_Tables_2.2B_and_2.3.1
Cl .348 .702 IntTabIV_Tables_2.2B_and_2.3.1
C .017 .009 IntTabIV_Tables_2.2B_and_2.3.1
N .029 .018 IntTabIV_Tables_2.2B_and_2.3.1
H 0 0 IntTabIV_Tables_2.2B_and_2.3.1
O .047 .032 IntTabIV_Tables_2.2B_and_2.3.1

loop_
_geom_angle_atom_site_label_1
_geom_angle_atom_site_label_2
_geom_angle_atom_site_label_3
_geom_angle_site_symmetry_1
_geom_angle_site_symmetry_2
_geom_angle_site_symmetry_3
_geom_angle
_geom_angle_publ_flag
N3' H3' N9' 1_555 1_576 1_576 72.4(7) ?
N3' H3' N9' 2_555 2_576 2_576 123.7(8) ?
N3' H3' N9' 3_555 3_576 3_576 107.2(8) ?
N3' H3' N9' 4_555 4_576 4_576 54.1(7) ?
N1 H211 N11 3_555 3_564 3_564 132(2) ?
Cl1 Zn Cl2 . . . 109.75(3) yes
Cl1 Zn Cl3 . . . 113.02(3) yes
Cl1 Zn N9 . . . 106.22(6) yes
Cl2 Zn Cl3 . . . 108.49(3) yes
Cl2 Zn N9 . . . 112.24(6) yes
Cl3 Zn N9 . . . 107.15(6) yes
C2 N1 C6 . . . 119.5(2) yes
N1 C2 N3 . . . 129.0(2) yes
N1 C2 H2 . . . 117(2) ?
N3 C2 H2 . . . 114(2) ?
C2 N3 C4 . . . 111.6(2) yes
N3 C4 C5 . . . 125.1(2) yes
N3 C4 N9 . . . 126.1(2) yes
C5 C4 N9 . . . 108.8(2) yes
C4 C5 C6 . . . 118.5(2) yes
C4 C5 N7 . . . 106.0(2) yes
C6 C5 N7 . . . 135.4(2) yes
N1 C6 C5 . . . 116.3(2) yes
N1 C6 N11 . . . 118.4(2) yes
C5 C6 N11 . . . 125.2(2) yes
C5 N7 C8 . . . 106.5(2) yes
C5 N7 C10 . . . 128.6(2) yes
C8 N7 C10 . . . 124.8(2) yes
N7 C8 N9 . . . 113.1(2) yes
N7 C8 H8 . . . 125(2) ?
N9 C8 H8 . . . 121(2) ?
Zn N9 C4 . . . 128.80(10) yes
Zn N9 C8 . . . 124.70(10) yes
C4 N9 C8 . . . 105.5(2) yes
N7 C10 H110 . . . 109(2) ?
N7 C10 H210 . . . 111(2) ?
N7 C10 H310 . . . 107(2) ?
H110 C10 H210 . . . 106(3) ?
H110 C10 H310 . . . 116(3) ?
H210 C10 H310 . . . 107(3) ?
C6 N11 H111 . . . 120(3) ?
C6 N11 H211 . . . 117(2) ?
H111 N11 H211 . . . 123(3) ?
C2' N1' C6' . . . 119.7(2) yes
N1' C2' N3' . . . 126.0(2) yes
N1' C2' H2' . . . 118(2) ?
N3' C2' H2' . . . 116(2) ?
C2' N3' C4' . . . 116.8(2) yes
C2' N3' H3' . . . 119(2) ?
C4' N3' H3' . . . 124(2) ?
N3' C4' C5' . . . 120.8(2) yes
N3' C4' N9' . . . 126.9(2) yes
C5' C4' N9' . . . 112.3(2) yes
C4' C5' C6' . . . 119.3(2) yes
C4' C5' N7' . . . 104.1(2) yes
C6' C5' N7' . . . 136.6(2) yes
N1' C6' C5' . . . 117.4(2) yes
N1' C6' N11' . . . 116.3(2) yes
C5' C6' N11' . . . 126.3(2) yes
C5' N7' C8' . . . 106.3(2) yes
C5' N7' C10' . . . 128.8(2) yes
C8' N7' C10' . . . 124.9(2) yes
N7' C8' N9' . . . 114.0(2) yes
N7' C8' H8' . . . 119(2) ?
N9' C8' H8' . . . 127(2) ?
C4' N9' C8' . . . 103.3(2) yes
N7' C10' H110' . . . 109(2) ?
N7' C10' H210' . . . 112(2) ?
N7' C10' H310' . . . 109(2) ?
H110' C10' H210' . . . 114(3) ?
H110' C10' H310' . . . 110(3) ?
H210' C10' H310' . . . 101(3) ?
C6' N11' H111' . . . 124(2) ?
C6' N11' H211' . . . 118(2) ?
H111' N11' H211' . . . 117(3) ?
H1'' O H2'' . . . 108(8) ?

loop_
_geom_bond_atom_site_label_1
_geom_bond_atom_site_label_2
_geom_bond_distance
_geom_bond_publ_flag
Zn Cl1 2.2572(8) yes
Zn Cl2 2.2456(8) yes
Zn Cl3 2.2612(7) yes
Zn N9 2.020(2) yes
N1 C2 1.339(3) yes
N1 C6 1.344(3) yes
C2 N3 1.326(3) yes
C2 H2 1.00(3) ?
N3 C4 1.342(3) yes
C4 C5 1.387(3) yes
C4 N9 1.384(3) yes
C5 C6 1.412(3) yes
C5 N7 1.392(3) yes
C6 N11 1.332(3) yes
N7 C8 1.335(3) yes
N7 C10 1.467(3) yes
C8 N9 1.322(3) yes
C8 H8 .89(3) ?
C10 H110 .86(4) ?
C10 H210 .91(3) ?
C10 H310 .89(3) ?
N11 H111 .78(3) ?
N11 H211 .84(3) ?
N1' C2' 1.311(3) yes
N1' C6' 1.360(3) yes
C2' N3' 1.328(3) yes
C2' H2' .93(3) ?
N3' C4' 1.356(3) yes
N3' H3' .82(3) ?
C4' C5' 1.383(3) yes
C4' N9' 1.350(3) yes
C5' C6' 1.413(3) yes
C5' N7' 1.385(3) yes
C6' N11' 1.323(3) yes
N7' C8' 1.337(3) yes
N7' C10' 1.460(3) yes
C8' N9' 1.326(3) yes
C8' H8' .90(3) ?
C10' H110' .91(4) ?
C10' H210' 1.06(3) ?
C10' H310' 1.01(4) ?
N11' H111' .77(4) ?
N11' H211' .91(3) ?
O H1'' .96(7) ?
O H2'' .90(10) ?
